data_4321380
loop_
_publ_author_name
'Pierre Braunstein'
'Claudia Graiff'
'Fr\'ed\'eric Naud'
'Andreas Pfaltz'
'Antonio Tiripicchio'

_publ_section_title
;
 Synthesis and Crystal Structures of Ru(II) Complexes Containing Chelating
 (Phosphinomethyl)oxazoline P,N-Type Ligands and Asymmetric Catalytic
 Transfer Hydrogenation of Acetophenone in Propan-2-ol
;
_journal_name_full 'Inorganic Chemistry'
_journal_page_first 4468
_journal_page_last 4475
_journal_paper_doi 10.1021/ic0000754
_journal_volume 39
_journal_year 2000
_chemical_formula_moiety 'C36 H40 Cl2 N2 O2 P2 Ru . CH2Cl2'
_chemical_formula_sum 'C37 H42 Cl4 N2 O2 P2 Ru'
_chemical_formula_weight 851.54
_chemical_name_systematic
; 
 ? 
;
_space_group_IT_number 2
_symmetry_cell_setting triclinic
_symmetry_space_group_name_Hall '-P 1'
_symmetry_space_group_name_H-M 'P -1'
_atom_sites_solution_hydrogens geom
_atom_sites_solution_primary direct
_atom_sites_solution_secondary difmap
_audit_creation_method SHELXL-97
_cell_angle_alpha 68.47(5)
_cell_angle_beta 73.75(6)
_cell_angle_gamma 67.25(5)
_cell_formula_units_Z 2
_cell_length_a 15.757(5)
_cell_length_b 12.212(4)
_cell_length_c 11.390(3)
_cell_measurement_reflns_used 24
_cell_measurement_temperature 293(2)
_cell_measurement_theta_max 16.97
_cell_measurement_theta_min 10.70
_cell_volume 1855.7(13)
_computing_structure_refinement 'SHELXL-97 (Sheldrick, 1997)'
_computing_structure_solution 'SHELXS-97 (Sheldrick, 1990)'
_diffrn_ambient_temperature 293(2)
_diffrn_measured_fraction_theta_full 0.998
_diffrn_measured_fraction_theta_max 0.998
_diffrn_measurement_device_type 'Philips PW 1100'
_diffrn_measurement_method \q/2\q
_diffrn_radiation_monochromator graphite
_diffrn_radiation_source 'fine-focus sealed tube'
_diffrn_radiation_type MoK\a
_diffrn_radiation_wavelength 0.71073
_diffrn_reflns_av_R_equivalents 0.0000
_diffrn_reflns_av_sigmaI/netI 0.1831
_diffrn_reflns_limit_h_max 18
_diffrn_reflns_limit_h_min -17
_diffrn_reflns_limit_k_max 14
_diffrn_reflns_limit_k_min -13
_diffrn_reflns_limit_l_max 13
_diffrn_reflns_limit_l_min 0
_diffrn_reflns_number 6523
_diffrn_reflns_theta_full 25.00
_diffrn_reflns_theta_max 25.00
_diffrn_reflns_theta_min 3.09
_diffrn_standards_interval_count 100
_diffrn_standards_number 1
_exptl_absorpt_coefficient_mu 0.833
_exptl_absorpt_correction_T_max 1.000
_exptl_absorpt_correction_T_min 0.875
_exptl_absorpt_correction_type empirical
_exptl_crystal_colour yellow
_exptl_crystal_density_diffrn 1.524
_exptl_crystal_density_meas ?
_exptl_crystal_density_method 'not measured'
_exptl_crystal_description prismatic
_exptl_crystal_F_000 872
_exptl_crystal_size_max 0.13
_exptl_crystal_size_mid 0.20
_exptl_crystal_size_min 0.27
_refine_diff_density_max 1.101
_refine_diff_density_min -0.714
_refine_diff_density_rms 0.133
_refine_ls_extinction_method none
_refine_ls_goodness_of_fit_ref 0.844
_refine_ls_hydrogen_treatment mixed
_refine_ls_matrix_type full
_refine_ls_number_parameters 437
_refine_ls_number_reflns 6523
_refine_ls_number_restraints 0
_refine_ls_restrained_S_all 0.844
_refine_ls_R_factor_all 0.1274
_refine_ls_R_factor_gt 0.0493
_refine_ls_shift/su_max 0.011
_refine_ls_shift/su_mean 0.001
_refine_ls_structure_factor_coef Fsqd
_refine_ls_weighting_details 'w=1/[\s^2^(Fo^2^)+(0.0677P)^2^+0.0000P] where P=(Fo^2^+2Fc^2^)/3'
_refine_ls_weighting_scheme calc
_refine_ls_wR_factor_gt 0.1392
_refine_ls_wR_factor_ref 0.1639
_reflns_number_gt 3160
_reflns_number_total 6523
_reflns_threshold_expression >2sigma(I)
_cod_data_source_file ic0000754_2.cif
_cod_data_source_block fn48h
_cod_depositor_comments
;
The following automatic conversions were performed:

'_exptl_crystal_density_meas' value 'not measured' was changed to '?'
- the value is perceived as not measured.

Automatic conversion script
Id: cif_fix_values 3008 2015-01-20 13:52:24Z robertas 

The following automatic conversions were performed:

'_refine_ls_weighting_scheme' value 'calc
w=1/[\s^2^(Fo^2^)+(0.0677P)^2^+0.0000P] where P=(Fo^2^+2Fc^2^)/3' was
changed to 'calc'. New tag '_refine_ls_weighting_details' was
created. The value of the new tag was set to
'w=1/[\s^2^(Fo^2^)+(0.0677P)^2^+0.0000P] where P=(Fo^2^+2Fc^2^)/3'.

Automatic conversion script
Id: cif_fix_values 3143 2015-03-26 13:38:13Z robertas 
;
_cod_original_cell_volume 1855.7(10)
_cod_database_code 4321380

loop_
_symmetry_equiv_pos_as_xyz
'x, y, z'
'-x, -y, -z'

loop_
_atom_site_label
_atom_site_type_symbol
_atom_site_fract_x
_atom_site_fract_y
_atom_site_fract_z
_atom_site_U_iso_or_equiv
_atom_site_adp_type
_atom_site_occupancy
_atom_site_calc_flag
_atom_site_refinement_flags
_atom_site_disorder_assembly
_atom_site_disorder_group
Ru1 Ru 0.25142(5) 0.23146(7) 0.20179(7) 0.0215(2) Uani 1 d . . .
P1 P 0.21318(14) 0.38851(19) 0.2903(2) 0.0212(5) Uani 1 d . . .
P2 P 0.26342(15) 0.0813(2) 0.3921(2) 0.0230(5) Uani 1 d . . .
O1 O -0.0410(4) 0.4095(5) 0.2699(6) 0.0384(16) Uani 1 d . . .
O2 O 0.5301(4) 0.0563(6) 0.2781(6) 0.0393(16) Uani 1 d . . .
N1 N 0.1046(4) 0.2889(5) 0.2133(6) 0.0192(15) Uani 1 d . . .
N2 N 0.3990(4) 0.1714(6) 0.1917(6) 0.0230(16) Uani 1 d . . .
Cl1 Cl 0.28330(15) 0.0701(2) 0.0995(2) 0.0319(5) Uani 1 d . . .
Cl2 Cl 0.24868(15) 0.3843(2) -0.0122(2) 0.0315(5) Uani 1 d . . .
C1 C 0.0433(6) 0.2584(8) 0.1588(8) 0.029(2) Uani 1 d . . .
C2 C -0.0531(6) 0.3521(8) 0.1885(9) 0.038(2) Uani 1 d . . .
H2A H -0.0732 0.4138 0.1103 0.09(2) Uiso 1 calc R . .
H2B H -0.0993 0.3099 0.2316 0.09(2) Uiso 1 calc R . .
C3 C 0.0516(6) 0.3720(8) 0.2687(8) 0.027(2) Uani 1 d . . .
C4 C 0.0856(5) 0.4236(8) 0.3411(8) 0.028(2) Uani 1 d . . .
H4A H 0.0715 0.3858 0.4323 0.033(12) Uiso 1 calc R . .
H4B H 0.0553 0.5126 0.3226 0.033(12) Uiso 1 calc R . .
C5 C 0.2557(6) 0.3667(7) 0.4322(8) 0.026(2) Uani 1 d . . .
C6 C 0.1979(6) 0.3903(8) 0.5442(8) 0.035(2) Uani 1 d . . .
H6 H 0.1335 0.4182 0.5485 0.047(6) Uiso 1 calc R . .
C7 C 0.2364(7) 0.3721(9) 0.6516(8) 0.045(3) Uani 1 d . . .
H7 H 0.1966 0.3898 0.7244 0.047(6) Uiso 1 calc R . .
C8 C 0.3300(8) 0.3295(9) 0.6503(10) 0.051(3) Uani 1 d . . .
H8 H 0.3547 0.3153 0.7217 0.047(6) Uiso 1 calc R . .
C9 C 0.3874(7) 0.3079(9) 0.5384(10) 0.046(3) Uani 1 d . . .
H9 H 0.4517 0.2808 0.5346 0.047(6) Uiso 1 calc R . .
C10 C 0.3508(6) 0.3259(8) 0.4290(8) 0.033(2) Uani 1 d . . .
H10 H 0.3911 0.3102 0.3556 0.047(6) Uiso 1 calc R . .
C11 C 0.2182(5) 0.5446(8) 0.1923(8) 0.027(2) Uani 1 d . . .
C12 C 0.1565(6) 0.6170(8) 0.1071(9) 0.037(2) Uani 1 d . . .
H12 H 0.1155 0.5852 0.0956 0.047(6) Uiso 1 calc R . .
C13 C 0.1559(7) 0.7388(9) 0.0381(9) 0.048(3) Uani 1 d . . .
H13 H 0.1155 0.7867 -0.0210 0.047(6) Uiso 1 calc R . .
C14 C 0.2158(7) 0.7898(9) 0.0569(9) 0.046(3) Uani 1 d . . .
H14 H 0.2119 0.8727 0.0166 0.047(6) Uiso 1 calc R . .
C15 C 0.2776(7) 0.7161(9) 0.1338(9) 0.050(3) Uani 1 d . . .
H15 H 0.3210 0.7465 0.1415 0.047(6) Uiso 1 calc R . .
C16 C 0.2802(7) 0.5954(9) 0.2032(9) 0.044(3) Uani 1 d . . .
H16 H 0.3238 0.5474 0.2578 0.047(6) Uiso 1 calc R . .
C17 C 0.4764(6) 0.2022(8) 0.0849(8) 0.030(2) Uani 1 d . . .
C18 C 0.5640(6) 0.1060(9) 0.1429(8) 0.045(3) Uani 1 d . . .
H18A H 0.5926 0.0404 0.1019 0.09(2) Uiso 1 calc R . .
H18B H 0.6095 0.1455 0.1326 0.09(2) Uiso 1 calc R . .
C19 C 0.4374(6) 0.0954(8) 0.2897(8) 0.030(2) Uani 1 d . . .
C20 C 0.3837(5) 0.0527(8) 0.4178(8) 0.029(2) Uani 1 d . . .
H20A H 0.3810 0.0987 0.4732 0.033(12) Uiso 1 calc R . .
H20B H 0.4129 -0.0349 0.4572 0.033(12) Uiso 1 calc R . .
C21 C 0.2662(6) -0.0762(7) 0.4089(7) 0.027(2) Uani 1 d . . .
C22 C 0.1903(7) -0.1159(9) 0.4673(9) 0.043(3) Uani 1 d . . .
H22 H 0.1341 -0.0608 0.4938 0.047(6) Uiso 1 calc R . .
C23 C 0.1967(9) -0.2390(10) 0.4875(9) 0.060(3) Uani 1 d . . .
H23 H 0.1442 -0.2647 0.5224 0.047(6) Uiso 1 calc R . .
C24 C 0.2817(11) -0.3217(10) 0.4548(11) 0.075(4) Uani 1 d . . .
H24 H 0.2874 -0.4048 0.4733 0.047(6) Uiso 1 calc R . .
C25 C 0.3580(8) -0.2820(9) 0.3951(10) 0.055(3) Uani 1 d . . .
H25 H 0.4151 -0.3378 0.3725 0.047(6) Uiso 1 calc R . .
C26 C 0.3492(7) -0.1605(8) 0.3693(9) 0.039(2) Uani 1 d . . .
H26 H 0.3998 -0.1330 0.3240 0.047(6) Uiso 1 calc R . .
C27 C 0.1914(6) 0.1046(7) 0.5447(8) 0.030(2) Uani 1 d . . .
C28 C 0.0932(6) 0.1434(8) 0.5526(9) 0.039(2) Uani 1 d . . .
H28 H 0.0671 0.1599 0.4816 0.047(6) Uiso 1 calc R . .
C29 C 0.0363(7) 0.1563(9) 0.6687(10) 0.053(3) Uani 1 d . . .
H29 H -0.0282 0.1797 0.6769 0.047(6) Uiso 1 calc R . .
C30 C 0.0782(9) 0.1335(10) 0.7723(10) 0.060(3) Uani 1 d . . .
H30 H 0.0406 0.1445 0.8489 0.047(6) Uiso 1 calc R . .
C31 C 0.1721(8) 0.0957(9) 0.7644(9) 0.047(3) Uani 1 d . . .
H31 H 0.1975 0.0793 0.8358 0.047(6) Uiso 1 calc R . .
C32 C 0.2295(7) 0.0813(8) 0.6533(8) 0.037(2) Uani 1 d . . .
H32 H 0.2938 0.0562 0.6488 0.047(6) Uiso 1 calc R . .
C33 C 0.0720(6) 0.2813(9) 0.0154(8) 0.041(2) Uani 1 d . . .
H33A H 0.0703 0.3662 -0.0246 0.055(9) Uiso 1 calc R . .
H33B H 0.0298 0.2647 -0.0174 0.055(9) Uiso 1 calc R . .
H33C H 0.1341 0.2274 -0.0026 0.055(9) Uiso 1 calc R . .
C34 C 0.0442(6) 0.1254(8) 0.2272(9) 0.044(3) Uani 1 d . . .
H34A H 0.0258 0.1144 0.3175 0.055(9) Uiso 1 calc R . .
H34B H 0.1059 0.0698 0.2111 0.055(9) Uiso 1 calc R . .
H34C H 0.0015 0.1079 0.1963 0.055(9) Uiso 1 calc R . .
C35 C 0.4706(6) 0.1844(9) -0.0418(8) 0.037(2) Uani 1 d . . .
H35A H 0.4742 0.1001 -0.0265 0.055(9) Uiso 1 calc R . .
H35B H 0.5215 0.2026 -0.1064 0.055(9) Uiso 1 calc R . .
H35C H 0.4127 0.2395 -0.0702 0.055(9) Uiso 1 calc R . .
C36 C 0.4729(7) 0.3346(8) 0.0735(9) 0.044(3) Uani 1 d . . .
H36A H 0.4773 0.3369 0.1549 0.055(9) Uiso 1 calc R . .
H36B H 0.4152 0.3936 0.0475 0.055(9) Uiso 1 calc R . .
H36C H 0.5241 0.3549 0.0112 0.055(9) Uiso 1 calc R . .
Cl1S Cl 0.3098(3) 0.7653(3) -0.2709(3) 0.0939(12) Uani 1 d . . .
Cl2S Cl 0.4508(2) 0.5337(3) -0.2849(4) 0.0927(12) Uani 1 d . . .
C1S C 0.3388(8) 0.6059(10) -0.2130(15) 0.104(6) Uani 1 d . . .

loop_
_atom_site_aniso_label
_atom_site_aniso_U_11
_atom_site_aniso_U_22
_atom_site_aniso_U_33
_atom_site_aniso_U_23
_atom_site_aniso_U_13
_atom_site_aniso_U_12
Ru1 0.0204(4) 0.0220(4) 0.0223(4) -0.0068(3) -0.0035(3) -0.0065(3)
P1 0.0193(12) 0.0207(12) 0.0245(13) -0.0078(10) -0.0035(10) -0.0062(10)
P2 0.0241(12) 0.0214(12) 0.0230(12) -0.0061(10) -0.0030(10) -0.0075(10)
O1 0.017(3) 0.044(4) 0.057(4) -0.022(3) -0.007(3) -0.006(3)
O2 0.017(3) 0.052(4) 0.039(4) -0.006(3) -0.009(3) -0.003(3)
N1 0.018(4) 0.012(4) 0.027(4) 0.000(3) -0.009(3) -0.006(3)
N2 0.019(4) 0.026(4) 0.022(4) -0.008(3) 0.003(3) -0.009(3)
Cl1 0.0347(13) 0.0315(13) 0.0344(13) -0.0172(11) -0.0039(10) -0.0096(11)
Cl2 0.0348(13) 0.0310(13) 0.0260(12) -0.0021(10) -0.0065(10) -0.0124(11)
C1 0.025(5) 0.032(5) 0.031(5) -0.006(4) -0.010(4) -0.010(4)
C2 0.031(5) 0.046(6) 0.044(6) -0.014(5) -0.015(5) -0.012(5)
C3 0.026(5) 0.029(5) 0.028(5) -0.001(4) -0.004(4) -0.016(4)
C4 0.023(5) 0.026(5) 0.034(5) -0.016(4) 0.013(4) -0.011(4)
C5 0.035(5) 0.024(5) 0.022(5) -0.004(4) -0.005(4) -0.016(4)
C6 0.036(5) 0.035(5) 0.035(5) -0.009(5) -0.004(4) -0.013(4)
C7 0.062(7) 0.045(6) 0.021(5) -0.008(5) -0.009(5) -0.010(6)
C8 0.075(8) 0.041(6) 0.037(6) -0.008(5) -0.025(6) -0.010(6)
C9 0.042(6) 0.039(6) 0.060(7) -0.014(5) -0.020(5) -0.007(5)
C10 0.031(5) 0.033(5) 0.034(5) -0.012(4) -0.009(4) -0.005(4)
C11 0.022(5) 0.031(5) 0.025(5) -0.011(4) -0.003(4) -0.002(4)
C12 0.036(6) 0.032(5) 0.045(6) -0.004(5) -0.013(5) -0.015(5)
C13 0.038(6) 0.033(6) 0.050(7) 0.002(5) -0.012(5) 0.004(5)
C14 0.051(7) 0.035(6) 0.043(6) 0.005(5) -0.008(5) -0.022(5)
C15 0.064(7) 0.049(7) 0.054(7) 0.004(6) -0.022(6) -0.046(6)
C16 0.047(6) 0.054(7) 0.045(6) -0.003(5) -0.022(5) -0.029(5)
C17 0.019(5) 0.038(5) 0.027(5) -0.008(4) 0.004(4) -0.008(4)
C18 0.022(5) 0.065(7) 0.035(6) -0.018(5) 0.003(4) -0.001(5)
C19 0.025(5) 0.031(5) 0.035(6) -0.010(4) -0.006(4) -0.008(4)
C20 0.025(5) 0.029(5) 0.030(5) -0.003(4) -0.009(4) -0.006(4)
C21 0.040(5) 0.026(5) 0.019(5) -0.006(4) -0.004(4) -0.018(4)
C22 0.049(6) 0.039(6) 0.045(6) -0.009(5) -0.008(5) -0.019(5)
C23 0.100(10) 0.051(7) 0.038(7) -0.001(6) 0.003(6) -0.055(7)
C24 0.150(14) 0.026(6) 0.052(8) -0.006(6) -0.018(8) -0.034(8)
C25 0.077(8) 0.030(6) 0.057(7) -0.024(6) -0.003(6) -0.012(6)
C26 0.045(6) 0.031(6) 0.043(6) -0.013(5) -0.012(5) -0.009(5)
C27 0.034(5) 0.018(5) 0.027(5) -0.006(4) 0.005(4) -0.004(4)
C28 0.038(6) 0.048(6) 0.032(5) -0.015(5) 0.004(4) -0.017(5)
C29 0.042(6) 0.050(7) 0.052(7) -0.013(6) 0.019(5) -0.018(5)
C30 0.087(10) 0.060(8) 0.026(6) -0.021(6) 0.017(6) -0.025(7)
C31 0.062(8) 0.052(7) 0.036(6) -0.020(5) -0.006(6) -0.023(6)
C32 0.047(6) 0.032(5) 0.028(5) -0.008(4) -0.004(5) -0.010(5)
C33 0.039(6) 0.055(7) 0.040(6) -0.017(5) -0.013(5) -0.016(5)
C34 0.040(6) 0.044(6) 0.048(6) 0.000(5) -0.014(5) -0.021(5)
C35 0.038(6) 0.056(6) 0.024(5) -0.020(5) 0.002(4) -0.020(5)
C36 0.053(7) 0.044(6) 0.039(6) -0.015(5) 0.009(5) -0.029(5)
Cl1S 0.165(4) 0.0464(19) 0.061(2) -0.0089(16) -0.036(2) -0.017(2)
Cl2S 0.069(2) 0.088(3) 0.107(3) -0.035(2) -0.005(2) -0.011(2)
C1S 0.049(8) 0.032(7) 0.163(15) 0.005(8) 0.028(8) -0.006(6)

loop_
_atom_type_symbol
_atom_type_description
_atom_type_scat_dispersion_real
_atom_type_scat_dispersion_imag
_atom_type_scat_source
Ru Ru -1.2594 0.8363 'International Tables Vol C Tables 4.2.6.8 and 6.1.1.4'
P P 0.1023 0.0942 'International Tables Vol C Tables 4.2.6.8 and 6.1.1.4'
O O 0.0106 0.0060 'International Tables Vol C Tables 4.2.6.8 and 6.1.1.4'
N N 0.0061 0.0033 'International Tables Vol C Tables 4.2.6.8 and 6.1.1.4'
Cl Cl 0.1484 0.1585 'International Tables Vol C Tables 4.2.6.8 and 6.1.1.4'
C C 0.0033 0.0016 'International Tables Vol C Tables 4.2.6.8 and 6.1.1.4'
H H 0.0000 0.0000 'International Tables Vol C Tables 4.2.6.8 and 6.1.1.4'

loop_
_geom_angle_atom_site_label_1
_geom_angle_atom_site_label_2
_geom_angle_atom_site_label_3
_geom_angle
_geom_angle_site_symmetry_1
_geom_angle_site_symmetry_3
_geom_angle_publ_flag
N2 Ru1 N1 179.3(3) . . ?
N2 Ru1 P2 81.3(2) . . ?
N1 Ru1 P2 98.07(19) . . ?
N2 Ru1 P1 98.31(19) . . ?
N1 Ru1 P1 82.09(18) . . ?
P2 Ru1 P1 93.78(9) . . ?
N2 Ru1 Cl2 95.5(2) . . ?
N1 Ru1 Cl2 85.09(19) . . ?
P2 Ru1 Cl2 175.77(9) . . ?
P1 Ru1 Cl2 89.43(9) . . ?
N2 Ru1 Cl1 85.02(19) . . ?
N1 Ru1 Cl1 94.61(18) . . ?
P2 Ru1 Cl1 88.55(9) . . ?
P1 Ru1 Cl1 176.19(9) . . ?
Cl2 Ru1 Cl1 88.39(8) . . ?
C5 P1 C11 102.2(4) . . ?
C5 P1 C4 104.0(4) . . ?
C11 P1 C4 99.9(4) . . ?
C5 P1 Ru1 122.5(3) . . ?
C11 P1 Ru1 121.9(3) . . ?
C4 P1 Ru1 102.6(3) . . ?
C27 P2 C21 101.2(4) . . ?
C27 P2 C20 102.4(4) . . ?
C21 P2 C20 102.2(4) . . ?
C27 P2 Ru1 123.7(3) . . ?
C21 P2 Ru1 121.0(3) . . ?
C20 P2 Ru1 103.0(3) . . ?
C3 O1 C2 105.7(6) . . ?
C19 O2 C18 105.9(6) . . ?
C3 N1 C1 107.1(6) . . ?
C3 N1 Ru1 120.1(5) . . ?
C1 N1 Ru1 132.7(5) . . ?
C19 N2 C17 107.2(7) . . ?
C19 N2 Ru1 120.6(5) . . ?
C17 N2 Ru1 132.2(5) . . ?
N1 C1 C34 109.6(7) . . ?
N1 C1 C33 111.3(7) . . ?
C34 C1 C33 111.8(7) . . ?
N1 C1 C2 102.2(6) . . ?
C34 C1 C2 111.6(7) . . ?
C33 C1 C2 109.9(7) . . ?
O1 C2 C1 105.6(6) . . ?
N1 C3 O1 118.4(7) . . ?
N1 C3 C4 123.9(7) . . ?
O1 C3 C4 117.6(7) . . ?
C3 C4 P1 107.7(5) . . ?
C10 C5 C6 118.0(8) . . ?
C10 C5 P1 118.0(6) . . ?
C6 C5 P1 124.0(7) . . ?
C7 C6 C5 120.8(8) . . ?
C8 C7 C6 121.6(9) . . ?
C7 C8 C9 117.5(9) . . ?
C8 C9 C10 122.1(9) . . ?
C5 C10 C9 119.9(8) . . ?
C12 C11 C16 117.9(8) . . ?
C12 C11 P1 119.3(7) . . ?
C16 C11 P1 122.8(7) . . ?
C11 C12 C13 119.6(8) . . ?
C14 C13 C12 121.0(9) . . ?
C15 C14 C13 117.9(9) . . ?
C14 C15 C16 122.4(9) . . ?
C15 C16 C11 121.0(9) . . ?
N2 C17 C36 107.0(7) . . ?
N2 C17 C35 111.8(7) . . ?
C36 C17 C35 115.1(7) . . ?
N2 C17 C18 101.1(7) . . ?
C36 C17 C18 109.0(7) . . ?
C35 C17 C18 111.8(7) . . ?
O2 C18 C17 105.3(6) . . ?
N2 C19 O2 118.8(8) . . ?
N2 C19 C20 123.4(7) . . ?
O2 C19 C20 117.7(7) . . ?
C19 C20 P2 106.7(6) . . ?
C22 C21 C26 118.5(8) . . ?
C22 C21 P2 121.7(7) . . ?
C26 C21 P2 119.6(7) . . ?
C21 C22 C23 120.4(10) . . ?
C24 C23 C22 119.3(10) . . ?
C23 C24 C25 120.4(10) . . ?
C26 C25 C24 119.5(10) . . ?
C25 C26 C21 121.6(9) . . ?
C28 C27 C32 119.5(8) . . ?
C28 C27 P2 117.3(7) . . ?
C32 C27 P2 123.2(7) . . ?
C29 C28 C27 118.9(9) . . ?
C30 C29 C28 118.8(10) . . ?
C29 C30 C31 121.9(9) . . ?
C30 C31 C32 120.9(10) . . ?
C31 C32 C27 120.0(9) . . ?
Cl1S C1S Cl2S 111.2(6) . . ?

loop_
_geom_bond_atom_site_label_1
_geom_bond_atom_site_label_2
_geom_bond_distance
_geom_bond_site_symmetry_2
_geom_bond_publ_flag
Ru1 N2 2.133(6) . ?
Ru1 N1 2.122(6) . ?
Ru1 P2 2.267(3) . ?
Ru1 P1 2.290(2) . ?
Ru1 Cl2 2.466(3) . ?
Ru1 Cl1 2.466(2) . ?
P1 C5 1.813(8) . ?
P1 C11 1.841(9) . ?
P1 C4 1.850(8) . ?
P2 C27 1.844(8) . ?
P2 C21 1.846(8) . ?
P2 C20 1.877(8) . ?
O1 C3 1.347(9) . ?
O1 C2 1.438(9) . ?
O2 C19 1.332(9) . ?
O2 C18 1.458(10) . ?
N1 C3 1.283(10) . ?
N1 C1 1.496(9) . ?
N2 C19 1.288(10) . ?
N2 C17 1.515(10) . ?
C1 C34 1.519(11) . ?
C1 C33 1.517(11) . ?
C1 C2 1.544(11) . ?
C3 C4 1.501(11) . ?
C5 C10 1.379(11) . ?
C5 C6 1.398(11) . ?
C6 C7 1.424(12) . ?
C7 C8 1.358(13) . ?
C8 C9 1.390(13) . ?
C9 C10 1.427(12) . ?
C11 C12 1.379(11) . ?
C11 C16 1.395(11) . ?
C12 C13 1.402(12) . ?
C13 C14 1.411(13) . ?
C14 C15 1.321(12) . ?
C15 C16 1.385(12) . ?
C17 C36 1.554(11) . ?
C17 C35 1.567(11) . ?
C17 C18 1.553(11) . ?
C19 C20 1.486(11) . ?
C21 C22 1.370(11) . ?
C21 C26 1.394(11) . ?
C22 C23 1.403(13) . ?
C23 C24 1.379(15) . ?
C24 C25 1.377(15) . ?
C25 C26 1.361(12) . ?
C27 C28 1.419(11) . ?
C27 C32 1.412(12) . ?
C28 C29 1.400(12) . ?
C29 C30 1.399(14) . ?
C30 C31 1.355(14) . ?
C31 C32 1.360(12) . ?
Cl1S C1S 1.723(11) . ?
Cl2S C1S 1.754(12) . ?
